data_7207748
loop_
_publ_author_name
'Chi, Ying-Nan'
'Cui, Feng-Yun'
'Jia, Ai-Rui'
'Ma, Xiao-Yu'
'Hu, Chang-Wen'

_publ_section_title
;
 pH-Dependent syntheses of copper--quinoxaline--polyoxotungatate hybrids:
 variable role of Keggin-type polyanion in different pH conditions
;
_journal_issue 9
_journal_name_full CrystEngComm
_journal_page_first 3183
_journal_paper_doi 10.1039/c2ce06327a
_journal_volume 14
_journal_year 2012
_chemical_formula_sum 'C32 H28 Cu5 N8 O40.5 P W11'
_chemical_formula_weight 3543.52
_chemical_name_systematic
;
?
;
_space_group_IT_number 12
_symmetry_cell_setting monoclinic
_symmetry_space_group_name_Hall '-C 2y'
_symmetry_space_group_name_H-M 'C 1 2/m 1'
_atom_sites_solution_hydrogens geom
_atom_sites_solution_primary direct
_atom_sites_solution_secondary difmap
_audit_creation_method SHELXL-97
_cell_angle_alpha 90.00
_cell_angle_beta 108.225(3)
_cell_angle_gamma 90.00
_cell_formula_units_Z 2
_cell_length_a 22.232(5)
_cell_length_b 13.209(3)
_cell_length_c 11.173(3)
_cell_measurement_reflns_used 2219
_cell_measurement_temperature 93(2)
_cell_measurement_theta_max 23.21
_cell_measurement_theta_min 2.23
_cell_volume 3116.5(13)
_computing_structure_refinement 'SHELXL-97 (Sheldrick, 1997)'
_computing_structure_solution 'SHELXS-97 (Sheldrick, 1990)'
_diffrn_ambient_temperature 93(2)
_diffrn_measured_fraction_theta_full 0.994
_diffrn_measured_fraction_theta_max 0.994
_diffrn_radiation_monochromator graphite
_diffrn_radiation_source 'fine-focus sealed tube'
_diffrn_radiation_type MoK\a
_diffrn_radiation_wavelength 0.71073
_diffrn_reflns_av_R_equivalents 0.0475
_diffrn_reflns_av_sigmaI/netI 0.0533
_diffrn_reflns_limit_h_max 28
_diffrn_reflns_limit_h_min -28
_diffrn_reflns_limit_k_max 13
_diffrn_reflns_limit_k_min -17
_diffrn_reflns_limit_l_max 14
_diffrn_reflns_limit_l_min -13
_diffrn_reflns_number 12593
_diffrn_reflns_theta_full 27.49
_diffrn_reflns_theta_max 27.49
_diffrn_reflns_theta_min 3.08
_exptl_absorpt_coefficient_mu 21.996
_exptl_absorpt_correction_T_max 0.2171
_exptl_absorpt_correction_T_min 0.0582
_exptl_absorpt_correction_type multi-scan
_exptl_absorpt_process_details sadabs
_exptl_crystal_colour red
_exptl_crystal_density_diffrn 3.768
_exptl_crystal_density_method 'not measured'
_exptl_crystal_description sheet
_exptl_crystal_F_000 3132
_exptl_crystal_size_max 0.30
_exptl_crystal_size_mid 0.20
_exptl_crystal_size_min 0.10
_refine_diff_density_max 3.906
_refine_diff_density_min -2.769
_refine_diff_density_rms 0.377
_refine_ls_extinction_method none
_refine_ls_goodness_of_fit_ref 1.137
_refine_ls_hydrogen_treatment constr
_refine_ls_matrix_type full
_refine_ls_number_parameters 248
_refine_ls_number_reflns 3709
_refine_ls_number_restraints 30
_refine_ls_restrained_S_all 1.140
_refine_ls_R_factor_all 0.0655
_refine_ls_R_factor_gt 0.0581
_refine_ls_shift/su_max 0.000
_refine_ls_shift/su_mean 0.000
_refine_ls_structure_factor_coef Fsqd
_refine_ls_weighting_details 'calc w=1/[\s^2^(Fo^2^)+(0.0493P)^2^+195.0150P] where P=(Fo^2^+2Fc^2^)/3'
_refine_ls_weighting_scheme calc
_refine_ls_wR_factor_gt 0.1354
_refine_ls_wR_factor_ref 0.1394
_reflns_number_gt 3261
_reflns_number_total 3709
_reflns_threshold_expression >2sigma(I)
_cod_data_source_file c2ce06327a.txt
_cod_data_source_block bo326
_cod_depositor_comments
;
The following automatic conversions were performed:

'_symmetry_cell_setting' value 'Monoclinic' changed to 'monoclinic'
according to /home/saulius/struct/CIF-dictionaries/cif_core.dic
dictionary named 'cif_core.dic' version 2.4.1 from 2010-06-29.

Automatic conversion script
Id: cif_fix_values 1715 2011-07-08 13:25:40Z adriana 
;
_cod_original_cell_volume 3116.5(12)
_cod_original_sg_symbol_H-M C2/m
_cod_original_formula_sum 'C32 H28 Cu5 N8 O40.50 P W11'
_cod_database_code 7207748

loop_
_symmetry_equiv_pos_as_xyz
'x, y, z'
'-x, y, -z'
'x+1/2, y+1/2, z'
'-x+1/2, y+1/2, -z'
'-x, -y, -z'
'x, -y, z'
'-x+1/2, -y+1/2, -z'
'x+1/2, -y+1/2, z'

loop_
_atom_site_label
_atom_site_type_symbol
_atom_site_fract_x
_atom_site_fract_y
_atom_site_fract_z
_atom_site_U_iso_or_equiv
_atom_site_adp_type
_atom_site_occupancy
_atom_site_symmetry_multiplicity
_atom_site_calc_flag
_atom_site_refinement_flags
_atom_site_disorder_assembly
_atom_site_disorder_group
P1 P 0.0000 0.0000 0.5000 0.0165(14) Uani 1 4 d S . .
W1 W 0.11942(3) 0.13380(4) 0.41472(7) 0.02930(19) Uani 1 1 d . . .
W2 W 0.0000 0.26831(6) 0.5000 0.0234(2) Uani 1 2 d S . .
W3 W 0.11739(3) 0.13355(4) 0.73717(6) 0.02285(17) Uani 1 1 d . . .
W4 W -0.00232(7) 0.0000 0.81643(13) 0.0299(3) Uani 0.50 2 d SP . 1
Cu2 Cu -0.00232(7) 0.0000 0.81643(13) 0.0299(3) Uani 0.50 2 d SP . 2
C1 C 0.2184(9) 0.4464(13) 0.3035(18) 0.040(4) Uani 1 1 d . . .
H1 H 0.2343 0.4112 0.3813 0.048 Uiso 1 1 calc R . .
C2 C 0.1743(8) 0.4457(11) 0.0885(15) 0.029(3) Uani 1 1 d . . .
C3 C 0.1496(9) 0.3940(14) -0.0291(18) 0.044(4) Uani 1 1 d . . .
H3 H 0.1489 0.3221 -0.0309 0.053 Uiso 1 1 calc R . .
C4 C 0.1277(12) 0.4460(17) -0.1362(19) 0.062(6) Uani 1 1 d . . .
H4 H 0.1118 0.4106 -0.2137 0.074 Uiso 1 1 calc R . .
C5 C 0.1726(12) 0.0524(15) 0.099(2) 0.057(6) Uani 1 1 d . . .
H5 H 0.1417 0.0868 0.0331 0.068 Uiso 1 1 calc R . .
C6 C 0.2574(9) 0.0538(11) 0.2736(16) 0.036(4) Uani 1 1 d . . .
C7 C 0.3037(9) 0.1051(14) 0.367(2) 0.047(5) Uani 1 1 d . . .
H7 H 0.3054 0.1769 0.3648 0.056 Uiso 1 1 calc R . .
C8 C 0.3466(10) 0.0541(17) 0.462(2) 0.063(6) Uani 1 1 d . . .
H8 H 0.3764 0.0902 0.5275 0.076 Uiso 1 1 calc R . .
Cu1 Cu 0.20535(15) 0.24953(16) 0.1986(3) 0.0593(8) Uani 1 1 d . . .
N1 N 0.1967(6) 0.3938(10) 0.1976(13) 0.032(3) Uani 1 1 d . . .
N2 N 0.2129(8) 0.1055(11) 0.1841(15) 0.042(4) Uani 1 1 d . . .
O1 O 0.1767(5) 0.2036(9) 0.3827(10) 0.035(3) Uani 1 1 d . . .
O2 O 0.0630(6) 0.2384(13) 0.4234(13) 0.063(4) Uani 1 1 d . . .
O3 O 0.1483(6) 0.1388(13) 0.5940(14) 0.064(5) Uani 1 1 d . . .
O4 O 0.1506(10) 0.0000 0.432(2) 0.064(6) Uani 1 2 d SU . .
O5 O 0.0647(7) 0.1027(11) 0.2552(14) 0.064(4) Uani 1 1 d U . .
O6 O 0.0464(11) 0.0000 0.409(2) 0.014(5) Uani 0.50 2 d SPU . .
O7 O 0.0440(12) 0.0000 0.633(3) 0.020(6) Uani 0.50 2 d SP . .
O8 O 0.0614(6) 0.2395(13) 0.6574(13) 0.060(4) Uani 1 1 d . . .
O9 O 0.0000 0.3946(13) 0.5000 0.057(5) Uani 1 2 d S . .
O10 O 0.0613(7) 0.1014(9) 0.8242(14) 0.055(4) Uani 1 1 d . . .
O11 O 0.1481(11) 0.0000 0.760(2) 0.058(6) Uani 1 2 d S . .
O12 O 0.1753(6) 0.1963(10) 0.8444(13) 0.055(4) Uani 1 1 d . . .
O13 O 0.0000 0.0000 1.0000 0.058(8) Uani 1 4 d S . .
O14 O 0.0000 0.5000 0.0000 0.047(15) Uani 0.50 4 d SP A 1
O7' O 0.0389(9) 0.0964(14) 0.5302(18) 0.021(4) Uani 0.50 1 d PU . .
O14' O 0.965(3) 0.5000 0.800(6) 0.097(18) Uani 0.50 2 d SPU B 2

loop_
_atom_site_aniso_label
_atom_site_aniso_U_11
_atom_site_aniso_U_22
_atom_site_aniso_U_33
_atom_site_aniso_U_23
_atom_site_aniso_U_13
_atom_site_aniso_U_12
P1 0.014(3) 0.006(3) 0.025(4) 0.000 -0.001(3) 0.000
W1 0.0256(3) 0.0182(3) 0.0415(4) 0.0102(3) 0.0067(3) -0.0043(2)
W2 0.0263(4) 0.0066(3) 0.0401(5) 0.000 0.0144(4) 0.000
W3 0.0247(3) 0.0187(3) 0.0249(3) -0.0051(2) 0.0073(2) -0.0054(2)
W4 0.0476(8) 0.0148(6) 0.0237(7) 0.000 0.0058(6) 0.000
Cu2 0.0476(8) 0.0148(6) 0.0237(7) 0.000 0.0058(6) 0.000
C1 0.049(10) 0.032(9) 0.046(11) 0.018(8) 0.026(9) 0.021(8)
C2 0.048(9) 0.017(8) 0.033(9) 0.001(6) 0.026(7) 0.003(6)
C3 0.064(12) 0.028(9) 0.053(12) -0.001(9) 0.036(10) 0.004(9)
C4 0.096(17) 0.064(14) 0.034(11) -0.017(10) 0.034(11) -0.015(12)
C5 0.094(17) 0.035(11) 0.049(13) 0.004(9) 0.033(12) -0.003(11)
C6 0.064(11) 0.017(8) 0.044(10) 0.006(7) 0.044(9) 0.002(7)
C7 0.042(10) 0.023(8) 0.091(16) -0.010(10) 0.042(11) -0.015(8)
C8 0.042(11) 0.060(14) 0.097(18) -0.006(13) 0.034(12) -0.018(10)
Cu1 0.097(2) 0.0153(10) 0.0793(19) 0.0124(11) 0.0477(17) 0.0148(12)
N1 0.037(7) 0.023(7) 0.039(8) 0.005(6) 0.018(6) 0.011(6)
N2 0.072(11) 0.022(7) 0.046(9) 0.001(7) 0.038(8) 0.001(7)
O1 0.030(6) 0.041(7) 0.035(6) 0.012(5) 0.013(5) 0.001(5)
O2 0.045(8) 0.094(12) 0.055(9) 0.036(8) 0.023(7) 0.039(8)
O3 0.043(8) 0.100(13) 0.059(9) 0.033(8) 0.030(7) 0.046(8)
O4 0.068(9) 0.036(8) 0.065(9) 0.000 -0.013(7) 0.000
O5 0.067(7) 0.035(6) 0.059(7) 0.008(6) -0.024(6) 0.004(6)
O6 0.015(8) 0.007(8) 0.018(9) 0.000 0.004(7) 0.000
O7 0.016(12) 0.018(13) 0.023(15) 0.000 0.002(11) 0.000
O8 0.039(7) 0.096(12) 0.053(9) 0.030(8) 0.027(6) 0.030(8)
O9 0.091(16) 0.013(8) 0.063(13) 0.000 0.019(11) 0.000
O10 0.086(10) 0.017(6) 0.095(11) 0.010(7) 0.075(9) 0.013(6)
O11 0.108(17) 0.014(8) 0.080(15) 0.000 0.072(13) 0.000
O12 0.037(7) 0.047(8) 0.065(9) -0.038(7) -0.005(6) -0.001(6)
O13 0.048(15) 0.011(11) 0.12(3) 0.000 0.038(17) 0.000
O14 0.03(2) 0.008(19) 0.12(5) 0.000 0.05(3) 0.000
O7' 0.022(7) 0.017(7) 0.026(8) 0.008(6) 0.010(6) 0.005(6)
O14' 0.090(19) 0.10(2) 0.10(2) 0.000 0.029(11) 0.000

loop_
_atom_type_symbol
_atom_type_description
_atom_type_scat_dispersion_real
_atom_type_scat_dispersion_imag
_atom_type_scat_source
C C 0.0033 0.0016 'International Tables Vol C Tables 4.2.6.8 and 6.1.1.4'
H H 0.0000 0.0000 'International Tables Vol C Tables 4.2.6.8 and 6.1.1.4'
N N 0.0061 0.0033 'International Tables Vol C Tables 4.2.6.8 and 6.1.1.4'
O O 0.0106 0.0060 'International Tables Vol C Tables 4.2.6.8 and 6.1.1.4'
P P 0.1023 0.0942 'International Tables Vol C Tables 4.2.6.8 and 6.1.1.4'
Cu Cu 0.3201 1.2651 'International Tables Vol C Tables 4.2.6.8 and 6.1.1.4'
W W -0.8490 6.8722 'International Tables Vol C Tables 4.2.6.8 and 6.1.1.4'

loop_
_geom_angle_atom_site_label_1
_geom_angle_atom_site_label_2
_geom_angle_atom_site_label_3
_geom_angle
_geom_angle_site_symmetry_1
_geom_angle_site_symmetry_3
O7 P1 O7 180 5_556 .
O7 P1 O7' 68.3(8) 5_556 5_556
O7 P1 O7' 111.7(8) . 5_556
O7 P1 O7' 68.3(8) 5_556 2_556
O7 P1 O7' 111.7(8) . 2_556
O7' P1 O7' 114.2(13) 5_556 2_556
O7 P1 O7' 111.7(8) 5_556 .
O7 P1 O7' 68.3(8) . .
O7' P1 O7' 180 5_556 .
O7' P1 O7' 65.8(13) 2_556 .
O7 P1 O7' 111.7(8) 5_556 6
O7 P1 O7' 68.3(8) . 6
O7' P1 O7' 65.8(13) 5_556 6
O7' P1 O7' 180 2_556 6
O7' P1 O7' 114.2(13) . 6
O7 P1 O6 105.5(13) 5_556 5_556
O7 P1 O6 74.5(13) . 5_556
O7' P1 O6 73.5(8) 5_556 5_556
O7' P1 O6 73.5(8) 2_556 5_556
O7' P1 O6 106.5(8) . 5_556
O7' P1 O6 106.5(8) 6 5_556
O7 P1 O6 74.5(13) 5_556 .
O7 P1 O6 105.5(13) . .
O7' P1 O6 106.5(8) 5_556 .
O7' P1 O6 106.5(8) 2_556 .
O7' P1 O6 73.5(8) . .
O7' P1 O6 73.5(8) 6 .
O6 P1 O6 180 5_556 .
O1 W1 O5 103.1(7) . .
O1 W1 O4 104.8(8) . .
O5 W1 O4 90.1(7) . .
O1 W1 O2 99.7(6) . .
O5 W1 O2 88.0(7) . .
O4 W1 O2 155.3(9) . .
O1 W1 O3 100.0(6) . .
O5 W1 O3 156.8(7) . .
O4 W1 O3 86.1(8) . .
O2 W1 O3 86.1(6) . .
O1 W1 O6 160.9(7) . .
O5 W1 O6 64.9(8) . .
O4 W1 O6 62.2(8) . .
O2 W1 O6 94.9(7) . .
O3 W1 O6 93.2(8) . .
O9 W2 O2 102.0(5) . 2_556
O9 W2 O2 102.0(5) . .
O2 W2 O2 156.0(10) 2_556 .
O9 W2 O8 101.6(5) . 2_556
O2 W2 O8 87.6(5) 2_556 2_556
O2 W2 O8 87.6(6) . 2_556
O9 W2 O8 101.6(5) . .
O2 W2 O8 87.6(6) 2_556 .
O2 W2 O8 87.6(5) . .
O8 W2 O8 156.9(11) 2_556 .
O9 W2 O7' 160.1(4) . 2_556
O2 W2 O7' 65.5(6) 2_556 2_556
O2 W2 O7' 91.4(7) . 2_556
O8 W2 O7' 63.9(7) 2_556 2_556
O8 W2 O7' 93.6(7) . 2_556
O9 W2 O7' 160.1(4) . .
O2 W2 O7' 91.4(7) 2_556 .
O2 W2 O7' 65.5(6) . .
O8 W2 O7' 93.6(7) 2_556 .
O8 W2 O7' 63.9(7) . .
O7' W2 O7' 39.9(9) 2_556 .
O12 W3 O10 103.3(7) . .
O12 W3 O11 101.7(9) . .
O10 W3 O11 89.4(6) . .
O12 W3 O8 102.4(7) . .
O10 W3 O8 88.0(6) . .
O11 W3 O8 155.8(9) . .
O12 W3 O3 100.4(7) . .
O10 W3 O3 156.3(7) . .
O11 W3 O3 86.4(7) . .
O8 W3 O3 86.3(5) . .
O12 W3 O7 161.5(7) . .
O10 W3 O7 68.0(8) . .
O11 W3 O7 63.0(8) . .
O8 W3 O7 93.8(7) . .
O3 W3 O7 89.4(8) . .
O12 W3 O7' 157.8(7) . .
O10 W3 O7' 93.0(7) . .
O11 W3 O7' 93.5(8) . .
O8 W3 O7' 62.6(7) . .
O3 W3 O7' 64.0(6) . .
O7 W3 O7' 40.4(7) . .
O5 W4 O5 89.5(8) 5_556 2_556
O5 W4 O10 158.4(7) 5_556 .
O5 W4 O10 87.3(6) 2_556 .
O5 W4 O10 87.3(6) 5_556 6
O5 W4 O10 158.4(7) 2_556 6
O10 W4 O10 87.9(7) . 6
O5 W4 O13 101.9(5) 5_556 .
O5 W4 O13 101.9(5) 2_556 .
O10 W4 O13 99.6(4) . .
O10 W4 O13 99.6(4) 6 .
O5 W4 O6 63.8(6) 5_556 5_556
O5 W4 O6 63.8(6) 2_556 5_556
O10 W4 O6 95.8(6) . 5_556
O10 W4 O6 95.8(6) 6 5_556
O13 W4 O6 158.6(6) . 5_556
N1 C1 C1 121.6(9) . 6_565
N1 C1 H1 119.2 . .
C1 C1 H1 119.2 6_565 .
N1 C2 C3 120.9(14) . .
N1 C2 C2 120.5(9) . 6_565
C3 C2 C2 118.6(9) . 6_565
C4 C3 C2 120.4(17) . .
C4 C3 H3 119.8 . .
C2 C3 H3 119.8 . .
C3 C4 C4 121.0(12) . 6_565
C3 C4 H4 119.5 . .
C4 C4 H4 119.5 6_565 .
N2 C5 C5 122.9(12) . 6
N2 C5 H5 118.6 . .
C5 C5 H5 118.6 6 .
N2 C6 C7 120.5(15) . .
N2 C6 C6 120.3(9) . 6
C7 C6 C6 119.1(11) . 6
C8 C7 C6 121.1(17) . .
C8 C7 H7 119.5 . .
C6 C7 H7 119.5 . .
C7 C8 C8 119.7(12) . 6
C7 C8 H8 120.2 . .
C8 C8 H8 120.2 6 .
N1 Cu1 N2 175.0(6) . .
N1 Cu1 O1 101.7(5) . .
N2 Cu1 O1 82.9(5) . .
C1 N1 C2 117.9(14) . .
C1 N1 Cu1 120.5(11) . .
C2 N1 Cu1 121.3(11) . .
C5 N2 C6 116.7(16) . .
C5 N2 Cu1 122.8(14) . .
C6 N2 Cu1 120.0(12) . .
W1 O1 Cu1 137.0(6) . .
W1 O2 W2 140.5(8) . .
W1 O3 W3 141.3(8) . .
W1 O4 W1 139.1(13) 6 .
W1 O5 Cu2 136.3(9) . 5_556
W1 O5 W4 136.3(9) . 5_556
Cu2 O5 W4 0.00(13) 5_556 5_556
P1 O6 W1 122.2(8) . .
P1 O6 W1 122.2(8) . 6
W1 O6 W1 95.5(8) . 6
P1 O6 Cu2 120.9(12) . 5_556
W1 O6 Cu2 94.5(7) . 5_556
W1 O6 Cu2 94.5(7) 6 5_556
P1 O6 W4 120.9(12) . 5_556
W1 O6 W4 94.5(7) . 5_556
W1 O6 W4 94.5(7) 6 5_556
Cu2 O6 W4 0.00(7) 5_556 5_556
P1 O7 O7' 56.3(10) . 6
P1 O7 O7' 56.3(10) . .
O7' O7 O7' 97.5(19) 6 .
P1 O7 W3 127.2(8) . .
O7' O7 W3 139.6(15) 6 .
O7' O7 W3 70.9(8) . .
P1 O7 W3 127.2(8) . 6
O7' O7 W3 70.9(8) 6 6
O7' O7 W3 139.6(15) . 6
W3 O7 W3 92.7(8) . 6
W3 O8 W2 139.4(9) . .
W3 O10 W4 137.6(8) . .
W3 O11 W3 139.6(14) 6 .
Cu2 O13 W4 0.00(8) 5_557 5_557
Cu2 O13 W4 180 5_557 .
W4 O13 W4 180 5_557 .
P1 O7' O7' 57.1(7) . 2_556
P1 O7' O7 55.4(10) . .
O7' O7' O7 96.7(14) 2_556 .
P1 O7' W2 127.2(10) . .
O7' O7' W2 70.1(4) 2_556 .
O7 O7' W2 138.3(13) . .
P1 O7' W3 124.1(10) . .
O7' O7' W3 136.6(16) 2_556 .
O7 O7' W3 68.7(10) . .
W2 O7' W3 93.5(7) . .

loop_
_geom_bond_atom_site_label_1
_geom_bond_atom_site_label_2
_geom_bond_distance
_geom_bond_site_symmetry_2
P1 O7 1.50(3) 5_556
P1 O7 1.50(3) .
P1 O7' 1.517(19) 5_556
P1 O7' 1.517(19) 2_556
P1 O7' 1.517(19) .
P1 O7' 1.517(19) 6
P1 O6 1.66(2) 5_556
P1 O6 1.66(2) .
W1 O1 1.699(11) .
W1 O5 1.863(13) .
W1 O4 1.886(8) .
W1 O2 1.890(14) .
W1 O3 1.904(15) .
W1 O6 2.387(16) .
W2 O9 1.668(17) .
W2 O2 1.896(13) 2_556
W2 O2 1.896(13) .
W2 O8 1.898(13) 2_556
W2 O8 1.898(13) .
W2 O7' 2.415(18) 2_556
W2 O7' 2.415(18) .
W3 O12 1.677(11) .
W3 O10 1.854(12) .
W3 O11 1.880(8) .
W3 O8 1.899(13) .
W3 O3 1.930(13) .
W3 O7 2.437(17) .
W3 O7' 2.472(19) .
W4 O5 1.925(14) 5_556
W4 O5 1.925(14) 2_556
W4 O10 1.931(13) .
W4 O10 1.931(13) 6
W4 O13 2.0355(15) .
W4 O6 2.40(2) 5_556
C1 N1 1.33(2) .
C1 C1 1.42(3) 6_565
C1 H1 0.9500 .
C2 N1 1.35(2) .
C2 C3 1.43(2) .
C2 C2 1.43(3) 6_565
C3 C4 1.33(3) .
C3 H3 0.9500 .
C4 C4 1.43(4) 6_565
C4 H4 0.9500 .
C5 N2 1.29(3) .
C5 C5 1.38(4) 6
C5 H5 0.9500 .
C6 N2 1.35(2) .
C6 C7 1.39(3) .
C6 C6 1.42(3) 6
C7 C8 1.36(3) .
C7 H7 0.9500 .
C8 C8 1.43(5) 6
C8 H8 0.9500 .
Cu1 N1 1.915(13) .
Cu1 N2 1.921(14) .
Cu1 O1 2.413(11) .
O4 W1 1.886(8) 6
O5 Cu2 1.925(14) 5_556
O5 W4 1.925(14) 5_556
O6 W1 2.387(16) 6
O6 Cu2 2.40(2) 5_556
O6 W4 2.40(2) 5_556
O7 O7' 1.69(3) 6
O7 O7' 1.69(3) .
O7 W3 2.437(17) 6
O11 W3 1.880(8) 6
O13 Cu2 2.0355(15) 5_557
O13 W4 2.0355(15) 5_557
O7' O7' 1.65(4) 2_556

loop_
_geom_torsion_atom_site_label_1
_geom_torsion_atom_site_label_2
_geom_torsion_atom_site_label_3
_geom_torsion_atom_site_label_4
_geom_torsion
_geom_torsion_site_symmetry_1
_geom_torsion_site_symmetry_4
N1 C2 C3 C4 -179.9(18) . .
C2 C2 C3 C4 1(2) 6_565 .
C2 C3 C4 C4 -1(2) . 6_565
N2 C6 C7 C8 176.2(17) . .
C6 C6 C7 C8 -4(2) 6 .
C6 C7 C8 C8 4(2) . 6
C1 C1 N1 C2 -0.1(17) 6_565 .
C1 C1 N1 Cu1 173.5(5) 6_565 .
C3 C2 N1 C1 -179.4(15) . .
C2 C2 N1 C1 0.1(17) 6_565 .
C3 C2 N1 Cu1 7(2) . .
C2 C2 N1 Cu1 -173.5(5) 6_565 .
N2 Cu1 N1 C1 -161(7) . .
O1 Cu1 N1 C1 43.4(13) . .
N2 Cu1 N1 C2 13(8) . .
O1 Cu1 N1 C2 -143.2(12) . .
C5 C5 N2 C6 2.1(19) 6 .
C5 C5 N2 Cu1 -170.5(5) 6 .
C7 C6 N2 C5 178.2(17) . .
C6 C6 N2 C5 -2.0(18) 6 .
C7 C6 N2 Cu1 -9(2) . .
C6 C6 N2 Cu1 170.8(5) 6 .
N1 Cu1 N2 C5 -49(8) . .
O1 Cu1 N2 C5 107.7(15) . .
N1 Cu1 N2 C6 139(7) . .
O1 Cu1 N2 C6 -64.6(12) . .
O5 W1 O1 Cu1 -7.9(10) . .
O4 W1 O1 Cu1 85.7(11) . .
O2 W1 O1 Cu1 -98.0(9) . .
O3 W1 O1 Cu1 174.3(9) . .
O6 W1 O1 Cu1 41(2) . .
N1 Cu1 O1 W1 117.9(10) . .
N2 Cu1 O1 W1 -60.0(10) . .
O1 W1 O2 W2 -153.3(14) . .
O5 W1 O2 W2 103.7(15) . .
O4 W1 O2 W2 18(3) . .
O3 W1 O2 W2 -53.8(15) . .
O6 W1 O2 W2 39.1(15) . .
O9 W2 O2 W1 156.5(13) . .
O2 W2 O2 W1 -23.5(13) 2_556 .
O8 W2 O2 W1 -102.2(15) 2_556 .
O8 W2 O2 W1 55.1(15) . .
O7' W2 O2 W1 -38.4(15) 2_556 .
O7' W2 O2 W1 -7.1(13) . .
O1 W1 O3 W3 151.9(14) . .
O5 W1 O3 W3 -23(3) . .
O4 W1 O3 W3 -103.8(16) . .
O2 W1 O3 W3 52.8(14) . .
O6 W1 O3 W3 -41.9(15) . .
O12 W3 O3 W1 -155.1(14) . .
O10 W3 O3 W1 23(2) . .
O11 W3 O3 W1 103.7(16) . .
O8 W3 O3 W1 -53.2(15) . .
O7 W3 O3 W1 40.7(15) . .
O7' W3 O3 W1 8.0(13) . .
O1 W1 O4 W1 -154.2(18) . 6
O5 W1 O4 W1 -51(2) . 6
O2 W1 O4 W1 35(3) . 6
O3 W1 O4 W1 106(2) . 6
O6 W1 O4 W1 10.7(17) . 6
O1 W1 O5 Cu2 157.3(12) . 5_556
O4 W1 O5 Cu2 52.1(15) . 5_556
O2 W1 O5 Cu2 -103.3(13) . 5_556
O3 W1 O5 Cu2 -28(2) . 5_556
O6 W1 O5 Cu2 -6.9(11) . 5_556
O1 W1 O5 W4 157.3(12) . 5_556
O4 W1 O5 W4 52.1(15) . 5_556
O2 W1 O5 W4 -103.3(13) . 5_556
O3 W1 O5 W4 -28(2) . 5_556
O6 W1 O5 W4 -6.9(11) . 5_556
O7 P1 O6 W1 119.0(10) 5_556 .
O7 P1 O6 W1 -61.0(10) . .
O7' P1 O6 W1 -179.9(11) 5_556 .
O7' P1 O6 W1 57.9(15) 2_556 .
O7' P1 O6 W1 0.1(11) . .
O7' P1 O6 W1 -122.1(15) 6 .
O6 P1 O6 W1 119.0(10) 5_556 .
O7 P1 O6 W1 -119.0(10) 5_556 6
O7 P1 O6 W1 61.0(10) . 6
O7' P1 O6 W1 -57.9(15) 5_556 6
O7' P1 O6 W1 179.9(11) 2_556 6
O7' P1 O6 W1 122.1(15) . 6
O7' P1 O6 W1 -0.1(11) 6 6
O6 P1 O6 W1 -119(3) 5_556 6
O7 P1 O6 Cu2 0.000(1) 5_556 5_556
O7 P1 O6 Cu2 180 . 5_556
O7' P1 O6 Cu2 61.1(7) 5_556 5_556
O7' P1 O6 Cu2 -61.1(7) 2_556 5_556
O7' P1 O6 Cu2 -118.9(7) . 5_556
O7' P1 O6 Cu2 118.9(7) 6 5_556
O6 P1 O6 Cu2 0.0(19) 5_556 5_556
O7 P1 O6 W4 0.000(1) 5_556 5_556
O7 P1 O6 W4 180 . 5_556
O7' P1 O6 W4 61.1(7) 5_556 5_556
O7' P1 O6 W4 -61.1(7) 2_556 5_556
O7' P1 O6 W4 -118.9(7) . 5_556
O7' P1 O6 W4 118.9(7) 6 5_556
O6 P1 O6 W4 0.0(19) 5_556 5_556
O1 W1 O6 P1 178.4(12) . .
O5 W1 O6 P1 -127.4(14) . .
O4 W1 O6 P1 128.3(16) . .
O2 W1 O6 P1 -41.9(13) . .
O3 W1 O6 P1 44.4(12) . .
O1 W1 O6 W1 45(2) . 6
O5 W1 O6 W1 98.8(9) . 6
O4 W1 O6 W1 -5.6(9) . 6
O2 W1 O6 W1 -175.8(7) . 6
O3 W1 O6 W1 -89.4(8) . 6
O1 W1 O6 Cu2 -50(2) . 5_556
O5 W1 O6 Cu2 3.8(6) . 5_556
O4 W1 O6 Cu2 -100.5(10) . 5_556
O2 W1 O6 Cu2 89.3(6) . 5_556
O3 W1 O6 Cu2 175.6(6) . 5_556
O1 W1 O6 W4 -50(2) . 5_556
O5 W1 O6 W4 3.8(6) . 5_556
O4 W1 O6 W4 -100.5(10) . 5_556
O2 W1 O6 W4 89.3(6) . 5_556
O3 W1 O6 W4 175.6(6) . 5_556
O7 P1 O7 O7' 115(3) 5_556 6
O7' P1 O7 O7' 50.7(16) 5_556 6
O7' P1 O7 O7' 180 2_556 6
O7' P1 O7 O7' -129.3(16) . 6
O6 P1 O7 O7' 115.3(8) 5_556 6
O6 P1 O7 O7' -64.7(8) . 6
O7 P1 O7 O7' -115(3) 5_556 .
O7' P1 O7 O7' 180 5_556 .
O7' P1 O7 O7' -50.7(16) 2_556 .
O7' P1 O7 O7' 129.3(16) 6 .
O6 P1 O7 O7' -115.3(8) 5_556 .
O6 P1 O7 O7' 64.7(8) . .
O7 P1 O7 W3 -115(2) 5_556 .
O7' P1 O7 W3 -179.4(13) 5_556 .
O7' P1 O7 W3 -50.0(19) 2_556 .
O7' P1 O7 W3 0.6(13) . .
O7' P1 O7 W3 130.0(19) 6 .
O6 P1 O7 W3 -114.7(14) 5_556 .
O6 P1 O7 W3 65.3(14) . .
O7 P1 O7 W3 115(4) 5_556 6
O7' P1 O7 W3 50.0(19) 5_556 6
O7' P1 O7 W3 179.4(13) 2_556 6
O7' P1 O7 W3 -130.0(19) . 6
O7' P1 O7 W3 -0.6(13) 6 6
O6 P1 O7 W3 114.7(14) 5_556 6
O6 P1 O7 W3 -65.3(14) . 6
O12 W3 O7 P1 -171.6(15) . .
O10 W3 O7 P1 123.5(17) . .
O11 W3 O7 P1 -135.4(19) . .
O8 W3 O7 P1 37.2(16) . .
O3 W3 O7 P1 -49.1(16) . .
O7' W3 O7 P1 -0.6(11) . .
O12 W3 O7 O7' -92(3) . 6
O10 W3 O7 O7' -157(2) . 6
O11 W3 O7 O7' -56.0(19) . 6
O8 W3 O7 O7' 116.6(19) . 6
O3 W3 O7 O7' 30(2) . 6
O7' W3 O7 O7' 79(2) . 6
O12 W3 O7 O7' -171.0(19) . .
O10 W3 O7 O7' 124.1(11) . .
O11 W3 O7 O7' -134.8(13) . .
O8 W3 O7 O7' 37.8(10) . .
O3 W3 O7 O7' -48.5(10) . .
O12 W3 O7 W3 -29(3) . 6
O10 W3 O7 W3 -93.8(8) . 6
O11 W3 O7 W3 7.3(7) . 6
O8 W3 O7 W3 179.9(7) . 6
O3 W3 O7 W3 93.7(8) . 6
O7' W3 O7 W3 142.2(14) . 6
O12 W3 O8 W2 153.4(12) . .
O10 W3 O8 W2 -103.4(12) . .
O11 W3 O8 W2 -19(2) . .
O3 W3 O8 W2 53.5(12) . .
O7 W3 O8 W2 -35.6(13) . .
O7' W3 O8 W2 -9.1(10) . .
O9 W2 O8 W3 -156.4(10) . .
O2 W2 O8 W3 101.9(12) 2_556 .
O2 W2 O8 W3 -54.6(12) . .
O8 W2 O8 W3 23.6(10) 2_556 .
O7' W2 O8 W3 36.6(12) 2_556 .
O7' W2 O8 W3 9.2(10) . .
O12 W3 O10 W4 -154.7(12) . .
O11 W3 O10 W4 -52.9(13) . .
O8 W3 O10 W4 103.0(12) . .
O3 W3 O10 W4 27(2) . .
O7 W3 O10 W4 8.1(11) . .
O7' W3 O10 W4 40.6(12) . .
O5 W4 O10 W3 -23(2) 5_556 .
O5 W4 O10 W3 -104.7(12) 2_556 .
O10 W4 O10 W3 54.3(15) 6 .
O13 W4 O10 W3 153.7(11) . .
O6 W4 O10 W3 -41.3(12) 5_556 .
O12 W3 O11 W3 154.2(16) . 6
O10 W3 O11 W3 50.7(16) . 6
O8 W3 O11 W3 -33(3) . 6
O3 W3 O11 W3 -105.9(16) . 6
O7 W3 O11 W3 -14.8(15) . 6
O7' W3 O11 W3 -42.2(16) . 6
O5 W4 O13 Cu2 134(9) 5_556 5_557
O5 W4 O13 Cu2 -134(9) 2_556 5_557
O10 W4 O13 Cu2 -45(9) . 5_557
O10 W4 O13 Cu2 45(9) 6 5_557
O6 W4 O13 Cu2 180 5_556 5_557
O5 W4 O13 W4 134(9) 5_556 5_557
O5 W4 O13 W4 -134(9) 2_556 5_557
O10 W4 O13 W4 -45(9) . 5_557
O10 W4 O13 W4 45(9) 6 5_557
O6 W4 O13 W4 180 5_556 5_557
O7 P1 O7' O7' 52.0(16) 5_556 2_556
O7 P1 O7' O7' -128.0(16) . 2_556
O7' P1 O7' O7' 153(11) 5_556 2_556
O7' P1 O7' O7' 180 . 2_556
O6 P1 O7' O7' -62.7(14) 5_556 2_556
O6 P1 O7' O7' 117.3(14) . 2_556
O7 P1 O7' O7 180 5_556 .
O7' P1 O7' O7 -79(12) 5_556 .
O7' P1 O7' O7 128.0(16) 2_556 .
O7' P1 O7' O7 -52.0(16) 6 .
O6 P1 O7' O7 65.3(13) 5_556 .
O6 P1 O7' O7 -114.7(13) . .
O7 P1 O7' W2 52.0(16) 5_556 .
O7 P1 O7' W2 -128.0(16) . .
O7' P1 O7' W2 153.3(15) 5_556 .
O7' P1 O7' W2 0.000(1) 2_556 .
O7' P1 O7' W2 180 6 .
O6 P1 O7' W2 -62.7(14) 5_556 .
O6 P1 O7' W2 117.3(14) . .
O7 P1 O7' W3 179.4(12) 5_556 .
O7 P1 O7' W3 -0.6(12) . .
O7' P1 O7' W3 -79.3(10) 5_556 .
O7' P1 O7' W3 127.4(19) 2_556 .
O7' P1 O7' W3 -52.6(19) 6 .
O6 P1 O7' W3 64.7(13) 5_556 .
O6 P1 O7' W3 -115.3(13) . .
O7' O7 O7' P1 40.5(12) 6 .
W3 O7 O7' P1 -179.5(11) . .
W3 O7 O7' P1 109.7(19) 6 .
P1 O7 O7' O7' 41.8(10) . 2_556
O7' O7 O7' O7' 82.3(17) 6 2_556
W3 O7 O7' O7' -137.7(12) . 2_556
W3 O7 O7' O7' 151.5(17) 6 2_556
P1 O7 O7' W2 109.2(17) . .
O7' O7 O7' W2 149.7(10) 6 .
W3 O7 O7' W2 -70.2(17) . .
W3 O7 O7' W2 -141.1(14) 6 .
P1 O7 O7' W3 179.5(11) . .
O7' O7 O7' W3 -140.1(13) 6 .
W3 O7 O7' W3 -70.9(18) 6 .
O9 W2 O7' P1 180 . .
O2 W2 O7' P1 47.5(13) 2_556 .
O2 W2 O7' P1 -125.9(15) . .
O8 W2 O7' P1 -40.2(13) 2_556 .
O8 W2 O7' P1 134.2(15) . .
O7' W2 O7' P1 0.000(1) 2_556 .
O9 W2 O7' O7' 180 . 2_556
O2 W2 O7' O7' 47.5(13) 2_556 2_556
O2 W2 O7' O7' -125.9(15) . 2_556
O8 W2 O7' O7' -40.2(13) 2_556 2_556
O8 W2 O7' O7' 134.2(15) . 2_556
O9 W2 O7' O7 103(2) . .
O2 W2 O7' O7 -29.8(19) 2_556 .
O2 W2 O7' O7 157(2) . .
O8 W2 O7' O7 -117.5(19) 2_556 .
O8 W2 O7' O7 56.9(18) . .
O7' W2 O7' O7 -77(2) 2_556 .
O9 W2 O7' W3 41.2(16) . .
O2 W2 O7' W3 -91.3(6) 2_556 .
O2 W2 O7' W3 95.3(7) . .
O8 W2 O7' W3 -178.9(6) 2_556 .
O8 W2 O7' W3 -4.6(5) . .
O7' W2 O7' W3 -138.8(16) 2_556 .
O12 W3 O7' P1 173.0(12) . .
O10 W3 O7' P1 -49.7(12) . .
O11 W3 O7' P1 39.8(13) . .
O8 W3 O7' P1 -136.0(13) . .
O3 W3 O7' P1 124.1(13) . .
O7 W3 O7' P1 0.5(10) . .
O12 W3 O7' O7' -110.8(18) . 2_556
O10 W3 O7' O7' 26.5(9) . 2_556
O11 W3 O7' O7' 116.1(9) . 2_556
O8 W3 O7' O7' -59.8(8) . 2_556
O3 W3 O7' O7' -159.6(11) . 2_556
O7 W3 O7' O7' 76.8(14) . 2_556
O12 W3 O7' O7 172.5(15) . .
O10 W3 O7' O7 -50.3(11) . .
O11 W3 O7' O7 39.3(11) . .
O8 W3 O7' O7 -136.5(12) . .
O3 W3 O7' O7 123.6(12) . .
O12 W3 O7' W2 -46.4(18) . .
O10 W3 O7' W2 90.9(6) . .
O11 W3 O7' W2 -179.6(7) . .
O8 W3 O7' W2 4.6(5) . .
O3 W3 O7' W2 -95.2(7) . .
O7 W3 O7' W2 141.1(12) . .
